data_1557229
loop_
_publ_author_name
'Li, Chengjie'
'Zhang, Kai'
'Ishida, Masatoshi'
'Li, Qizhao'
'Shimomura, Keito'
'Baryshnikov, Glib'
'Li, Xin'
'Savage, Mathew'
'Wu, Xin-Yan'
'Yang, Sihai'
'Furuta, Hiroyuki'
'Xie, Yongshu'

_publ_section_title
;
 Tripyrrin-armed isosmaragdyrins: synthesis, heterodinuclear coordination,
 and protonation-triggered helical inversion
;
_journal_issue 10
_journal_name_full 'Chemical Science'
_journal_page_first 2790
_journal_page_last 2795
_journal_paper_doi 10.1039/C9SC06197E
_journal_volume 11
_journal_year 2020
_chemical_formula_moiety 'C89 H18 Cu F40 N8 Ni O3, 0.5(C H2 Cl2)'
_chemical_formula_sum 'C89.5 H19 Cl Cu F40 N8 Ni O3'
_chemical_formula_weight 2171.83
_space_group_crystal_system monoclinic
_space_group_IT_number 15
_space_group_name_Hall '-C 2yc'
_space_group_name_H-M_alt 'C 1 2/c 1'
_atom_sites_solution_hydrogens geom
_atom_sites_solution_primary direct
_atom_sites_solution_secondary difmap
_audit_creation_method SHELXL-2014/7
_audit_update_record
;
2016-10-16 deposited with the CCDC.	2020-02-03 downloaded from the CCDC.
;
_cell_angle_alpha 90
_cell_angle_beta 119.602(2)
_cell_angle_gamma 90
_cell_formula_units_Z 8
_cell_length_a 47.886(3)
_cell_length_b 13.8742(13)
_cell_length_c 28.061(3)
_cell_measurement_reflns_used 2457
_cell_measurement_temperature 293(2)
_cell_measurement_theta_max 46.71
_cell_measurement_theta_min 3.16
_cell_volume 16210(3)
_computing_structure_refinement 'SHELXL-2014/7 (Sheldrick, 2014)'
_diffrn_ambient_temperature 293(2)
_diffrn_measured_fraction_theta_full 0.999
_diffrn_measured_fraction_theta_max 0.999
_diffrn_measurement_device_type 'Bruker APEX-II CCD'
_diffrn_radiation_type CuK\a
_diffrn_radiation_wavelength 1.54187
_diffrn_reflns_av_R_equivalents 0.1229
_diffrn_reflns_av_unetI/netI 0.2250
_diffrn_reflns_Laue_measured_fraction_full 0.999
_diffrn_reflns_Laue_measured_fraction_max 0.999
_diffrn_reflns_limit_h_max 46
_diffrn_reflns_limit_h_min -55
_diffrn_reflns_limit_k_max 15
_diffrn_reflns_limit_k_min -15
_diffrn_reflns_limit_l_max 32
_diffrn_reflns_limit_l_min -32
_diffrn_reflns_number 26628
_diffrn_reflns_point_group_measured_fraction_full 0.999
_diffrn_reflns_point_group_measured_fraction_max 0.999
_diffrn_reflns_theta_full 62.700
_diffrn_reflns_theta_max 62.700
_diffrn_reflns_theta_min 3.167
_diffrn_source 'fine-focus sealed tube'
_exptl_absorpt_coefficient_mu 2.307
_exptl_absorpt_correction_T_max 0.7091
_exptl_absorpt_correction_T_min 0.5644
_exptl_absorpt_correction_type multi-scan
_exptl_absorpt_process_details sadabs
_exptl_crystal_colour yellow
_exptl_crystal_density_diffrn 1.780
_exptl_crystal_density_method 'not measured'
_exptl_crystal_description block
_exptl_crystal_F_000 8560
_exptl_crystal_size_max 0.280
_exptl_crystal_size_mid 0.170
_exptl_crystal_size_min 0.160
_refine_diff_density_max 0.620
_refine_diff_density_min -0.520
_refine_diff_density_rms 0.071
_refine_ls_extinction_method none
_refine_ls_goodness_of_fit_ref 0.863
_refine_ls_hydrogen_treatment constr
_refine_ls_matrix_type full
_refine_ls_number_parameters 1294
_refine_ls_number_reflns 12994
_refine_ls_number_restraints 159
_refine_ls_restrained_S_all 0.861
_refine_ls_R_factor_all 0.2124
_refine_ls_R_factor_gt 0.0782
_refine_ls_shift/su_max 0.001
_refine_ls_shift/su_mean 0.000
_refine_ls_structure_factor_coef Fsqd
_refine_ls_weighting_details 'w=1/[\s^2^(Fo^2^)+(0.0083P)^2^] where P=(Fo^2^+2Fc^2^)/3'
_refine_ls_weighting_scheme calc
_refine_ls_wR_factor_gt 0.1032
_refine_ls_wR_factor_ref 0.1598
_reflns_Friedel_coverage 0.000
_reflns_number_gt 3942
_reflns_number_total 12994
_reflns_threshold_expression 'I > 2\s(I)'
_cod_data_source_file c9sc06197e2.cif
_cod_data_source_block shelxl_CCDC1
_cod_depositor_comments
;Adding full bibliography for 1557228--1557232.cif.

 Adding full bibliography for 1557228--1557232.cif.
;
_cod_original_sg_symbol_H-M 'C 2/c'
_cod_original_formula_sum 'C89.50 H19 Cl Cu F40 N8 Ni O3'
_cod_database_code 1557229
_shelx_shelxl_version_number 2014/7
_shelx_space_group_comment
;
The symmetry employed for this shelxl refinement is uniquely defined
by the following loop, which should always be used as a source of
symmetry information in preference to the above space-group names.
They are only intended as comments.
;
_shelx_estimated_absorpt_t_min 0.564
_shelx_estimated_absorpt_t_max 0.709

loop_
_space_group_symop_operation_xyz
'x, y, z'
'-x, y, -z+1/2'
'x+1/2, y+1/2, z'
'-x+1/2, y+1/2, -z+1/2'
'-x, -y, -z'
'x, -y, z-1/2'
'-x+1/2, -y+1/2, -z'
'x+1/2, -y+1/2, z-1/2'

loop_
_atom_site_label
_atom_site_type_symbol
_atom_site_fract_x
_atom_site_fract_y
_atom_site_fract_z
_atom_site_U_iso_or_equiv
_atom_site_adp_type
_atom_site_occupancy
_atom_site_site_symmetry_order
_atom_site_calc_flag
_atom_site_refinement_flags_posn
_atom_site_refinement_flags_adp
_atom_site_refinement_flags_occupancy
Cu1 Cu 0.59514(3) 0.71130(10) 0.31554(5) 0.0551(4) Uani 1 1 d . . .
Ni1 Ni 0.69762(3) 0.70164(11) 0.32340(6) 0.0492(4) Uani 1 1 d . . .
F1 F 0.80526(12) 0.4774(5) 0.4012(2) 0.088(2) Uani 1 1 d . . .
F2 F 0.84705(15) 0.3496(6) 0.4710(3) 0.130(3) Uani 1 1 d . . .
F3 F 0.83552(17) 0.2572(6) 0.5444(3) 0.142(3) Uani 1 1 d . . .
F4 F 0.78136(15) 0.2942(5) 0.5473(2) 0.110(3) Uani 1 1 d . . .
F5 F 0.73876(13) 0.4234(4) 0.4780(2) 0.0826(19) Uani 1 1 d . . .
F6 F 0.73424(13) 0.7001(4) 0.1646(2) 0.0758(17) Uani 1 1 d . . .
F7 F 0.72891(14) 0.6387(5) 0.0715(2) 0.101(2) Uani 1 1 d . . .
F8 F 0.68397(14) 0.5029(5) 0.0104(2) 0.104(2) Uani 1 1 d . . .
F9 F 0.64624(14) 0.4261(5) 0.0481(2) 0.101(2) Uani 1 1 d . . .
F10 F 0.65178(12) 0.4862(4) 0.1429(2) 0.0797(18) Uani 1 1 d . . .
F11 F 0.64063(14) 1.0365(5) 0.2919(3) 0.103(2) Uani 1 1 d . . .
F12 F 0.62562(16) 1.2193(5) 0.2598(3) 0.132(3) Uani 1 1 d . . .
F13 F 0.65952(19) 1.3185(5) 0.2232(3) 0.141(3) Uani 1 1 d . . .
F14 F 0.71223(18) 1.2359(5) 0.2249(3) 0.126(3) Uani 1 1 d . . .
F15 F 0.72693(15) 1.0529(4) 0.2574(3) 0.090(2) Uani 1 1 d . . .
F16 F 0.64452(13) 0.8738(4) 0.4327(2) 0.088(2) Uani 1 1 d . . .
F17 F 0.63747(16) 0.9070(6) 0.5197(3) 0.130(3) Uani 1 1 d . . .
F18 F 0.67508(18) 0.8130(6) 0.6146(3) 0.158(4) Uani 1 1 d . . .
F19 F 0.72135(18) 0.6866(6) 0.6235(2) 0.142(4) Uani 1 1 d . . .
F20 F 0.72754(14) 0.6557(5) 0.5343(2) 0.096(2) Uani 1 1 d . . .
F21 F 0.52258(14) 0.7701(5) 0.1020(3) 0.110(3) Uani 1 1 d . U .
F22 F 0.5045(2) 0.8572(7) 0.0052(3) 0.206(5) Uani 1 1 d . U .
F23 F 0.5450(3) 0.9896(7) -0.0019(3) 0.217(5) Uani 1 1 d . U .
F24 F 0.6019(2) 1.0308(6) 0.0854(4) 0.178(4) Uani 1 1 d . U .
F25 F 0.61754(16) 0.9509(5) 0.1810(3) 0.117(3) Uani 1 1 d . U .
F26 F 0.51209(13) 0.9083(4) 0.3650(2) 0.0832(19) Uani 1 1 d . . .
F27 F 0.49271(15) 1.0710(5) 0.3903(2) 0.105(2) Uani 1 1 d . . .
F28 F 0.52780(17) 1.2338(5) 0.4113(3) 0.132(3) Uani 1 1 d . . .
F29 F 0.58441(18) 1.2289(5) 0.4098(3) 0.148(3) Uani 1 1 d . . .
F30 F 0.60519(16) 1.0663(5) 0.3888(3) 0.110(3) Uani 1 1 d . . .
F31 F 0.51979(12) 0.5481(5) 0.4016(2) 0.090(2) Uani 1 1 d . . .
F32 F 0.51289(15) 0.4342(6) 0.4728(2) 0.115(3) Uani 1 1 d . . .
F33 F 0.56079(17) 0.3171(5) 0.5398(2) 0.125(3) Uani 1 1 d . . .
F34 F 0.61495(17) 0.3066(5) 0.5346(3) 0.130(3) Uani 1 1 d . . .
F35 F 0.62170(13) 0.4159(5) 0.4599(2) 0.095(2) Uani 1 1 d . . .
F36 F 0.54809(15) 0.5183(5) 0.1497(3) 0.108(2) Uani 1 1 d . . .
F37 F 0.57096(18) 0.4627(6) 0.0833(3) 0.150(3) Uani 1 1 d . . .
F38 F 0.5825(2) 0.2745(7) 0.0754(3) 0.180(4) Uani 1 1 d . . .
F39 F 0.57099(19) 0.1433(6) 0.1334(3) 0.156(3) Uani 1 1 d . . .
F40 F 0.54775(16) 0.1969(5) 0.1997(3) 0.108(2) Uani 1 1 d . . .
N1 N 0.71421(15) 0.5922(5) 0.3067(3) 0.0467(19) Uani 1 1 d . . .
N2 N 0.69641(17) 0.7708(5) 0.2646(3) 0.052(2) Uani 1 1 d . . .
N3 N 0.69512(17) 0.8142(6) 0.3571(3) 0.056(2) Uani 1 1 d . . .
N4 N 0.67766(15) 0.6312(5) 0.3576(3) 0.0437(18) Uani 1 1 d . . .
N5 N 0.61039(16) 0.6868(5) 0.2655(3) 0.049(2) Uani 1 1 d . . .
N6 N 0.57796(17) 0.8353(5) 0.2840(3) 0.051(2) Uani 1 1 d . . .
N7 N 0.57923(16) 0.7202(6) 0.3662(3) 0.053(2) Uani 1 1 d . . .
N8 N 0.55157(16) 0.4555(5) 0.3058(3) 0.057(2) Uani 1 1 d . . .
H8N H 0.5342 0.4435 0.3066 0.068 Uiso 1 1 calc R U .
O1 O 0.74722(14) 0.6084(5) 0.4242(2) 0.0628(19) Uani 1 1 d . . .
O2 O 0.50612(15) 0.3751(6) 0.1991(3) 0.085(2) Uani 1 1 d . . .
O3 O 0.65832(13) 0.4767(4) 0.3113(2) 0.0504(16) Uani 1 1 d . . .
C1 C 0.7478(2) 0.5342(7) 0.4003(3) 0.053(3) Uani 1 1 d . . .
C2 C 0.7314(2) 0.5197(7) 0.3428(4) 0.053(3) Uani 1 1 d . . .
C3 C 0.7359(2) 0.4425(8) 0.3149(4) 0.067(3) Uani 1 1 d . . .
H3 H 0.7464 0.3847 0.3300 0.080 Uiso 1 1 calc R U .
C4 C 0.7215(2) 0.4698(7) 0.2605(4) 0.060(3) Uani 1 1 d . . .
H4 H 0.7204 0.4328 0.2320 0.072 Uiso 1 1 calc R U .
C5 C 0.7088(2) 0.5634(7) 0.2554(4) 0.053(3) Uani 1 1 d . . .
C6 C 0.6972(2) 0.6313(7) 0.2111(4) 0.053(3) Uani 1 1 d . . .
C7 C 0.6920(2) 0.7243(7) 0.2165(4) 0.056(3) Uani 1 1 d . . .
C8 C 0.6815(2) 0.8004(7) 0.1749(4) 0.061(3) Uani 1 1 d . . .
H8 H 0.6761 0.7906 0.1385 0.073 Uiso 1 1 calc R U .
C9 C 0.6808(2) 0.8860(7) 0.1964(4) 0.066(3) Uani 1 1 d . . .
H9 H 0.6754 0.9454 0.1788 0.079 Uiso 1 1 calc R U .
C10 C 0.6903(2) 0.8660(7) 0.2531(4) 0.059(3) Uani 1 1 d . . .
C11 C 0.6920(2) 0.9357(6) 0.2920(3) 0.054(3) Uani 1 1 d . . .
C12 C 0.6974(2) 0.9074(7) 0.3432(4) 0.060(3) Uani 1 1 d . . .
C13 C 0.7038(2) 0.9709(7) 0.3889(3) 0.069(3) Uani 1 1 d . . .
H13 H 0.7063 1.0375 0.3899 0.083 Uiso 1 1 calc R U .
C14 C 0.7055(2) 0.9151(7) 0.4294(4) 0.062(3) Uani 1 1 d . . .
H14 H 0.7105 0.9354 0.4643 0.075 Uiso 1 1 calc R U .
C15 C 0.6980(2) 0.8165(8) 0.4083(4) 0.060(3) Uani 1 1 d . . .
C16 C 0.6896(2) 0.7445(7) 0.4314(3) 0.054(3) Uani 1 1 d . . .
C17 C 0.6739(2) 0.6606(7) 0.3989(3) 0.048(2) Uani 1 1 d . . .
C18 C 0.64625(19) 0.6150(6) 0.3983(3) 0.053(3) Uani 1 1 d . . .
H18 H 0.6405 0.6222 0.4253 0.063 Uiso 1 1 calc R U .
C19 C 0.63047(19) 0.5613(6) 0.3531(3) 0.045(2) Uani 1 1 d . . .
C20 C 0.6495(2) 0.5657(6) 0.3227(3) 0.044(2) Uani 1 1 d . . .
C21 C 0.62988(19) 0.6153(7) 0.2681(3) 0.046(2) Uani 1 1 d . . .
C22 C 0.62954(19) 0.6051(7) 0.2184(3) 0.054(3) Uani 1 1 d . . .
H22 H 0.6406 0.5591 0.2100 0.065 Uiso 1 1 calc R U .
C23 C 0.6100(2) 0.6755(7) 0.1844(3) 0.058(3) Uani 1 1 d . . .
H23 H 0.6052 0.6858 0.1484 0.069 Uiso 1 1 calc R U .
C24 C 0.5980(2) 0.7311(7) 0.2140(3) 0.052(3) Uani 1 1 d . . .
C25 C 0.5804(2) 0.8158(7) 0.1990(3) 0.055(3) Uani 1 1 d . . .
C26 C 0.5718(2) 0.8662(8) 0.2330(4) 0.064(3) Uani 1 1 d . . .
C27 C 0.5583(2) 0.9622(7) 0.2245(4) 0.068(3) Uani 1 1 d . . .
H27 H 0.5526 1.0010 0.1940 0.081 Uiso 1 1 calc R U .
C28 C 0.5554(2) 0.9855(8) 0.2685(4) 0.080(4) Uani 1 1 d . . .
H28 H 0.5467 1.0419 0.2737 0.096 Uiso 1 1 calc R U .
C29 C 0.5685(2) 0.9046(7) 0.3061(4) 0.066(3) Uani 1 1 d . . .
C30 C 0.5685(2) 0.8928(7) 0.3563(4) 0.058(3) Uani 1 1 d . . .
C31 C 0.5744(2) 0.8079(7) 0.3844(3) 0.053(3) Uani 1 1 d . . .
C32 C 0.5732(2) 0.7911(7) 0.4345(3) 0.061(3) Uani 1 1 d . . .
H32 H 0.5708 0.8382 0.4558 0.073 Uiso 1 1 calc R U .
C33 C 0.57611(19) 0.6968(7) 0.4447(3) 0.052(2) Uani 1 1 d . . .
H33 H 0.5766 0.6669 0.4747 0.062 Uiso 1 1 calc R U .
C34 C 0.5784(2) 0.6484(7) 0.4003(3) 0.052(3) Uani 1 1 d . . .
C35 C 0.5763(2) 0.5518(7) 0.3912(3) 0.049(2) Uani 1 1 d . . .
C36 C 0.5766(2) 0.5071(6) 0.3445(3) 0.048(2) Uani 1 1 d . . .
C37 C 0.6006(2) 0.5100(6) 0.3284(3) 0.048(2) Uani 1 1 d . . .
C38 C 0.5878(2) 0.4582(6) 0.2791(3) 0.053(3) Uani 1 1 d . . .
H38 H 0.5982 0.4481 0.2591 0.063 Uiso 1 1 calc R U .
C39 C 0.5576(2) 0.4244(7) 0.2646(4) 0.054(3) Uani 1 1 d . . .
C40 C 0.5340(2) 0.3853(8) 0.2127(4) 0.063(3) Uani 1 1 d . . .
C41 C 0.7701(2) 0.4542(7) 0.4353(4) 0.058(3) Uani 1 1 d . . .
C42 C 0.7986(3) 0.4319(8) 0.4373(4) 0.071(3) Uani 1 1 d . . .
C43 C 0.8202(3) 0.3650(9) 0.4728(5) 0.088(4) Uani 1 1 d . . .
C44 C 0.8141(4) 0.3192(11) 0.5098(6) 0.105(5) Uani 1 1 d . . .
C45 C 0.7870(3) 0.3393(9) 0.5105(4) 0.070(3) Uani 1 1 d . . .
C46 C 0.7651(3) 0.4057(8) 0.4738(4) 0.068(3) Uani 1 1 d . . .
C47 C 0.6933(2) 0.5939(7) 0.1582(4) 0.061(3) Uani 1 1 d . . .
C48 C 0.7120(2) 0.6318(8) 0.1374(4) 0.060(3) Uani 1 1 d . . .
C49 C 0.7092(3) 0.6009(9) 0.0880(4) 0.068(3) Uani 1 1 d . . .
C50 C 0.6872(3) 0.5313(9) 0.0591(4) 0.071(4) Uani 1 1 d . . .
C51 C 0.6686(2) 0.4946(8) 0.0782(4) 0.066(3) Uani 1 1 d . . .
C52 C 0.6716(2) 0.5250(8) 0.1272(4) 0.063(3) Uani 1 1 d . . .
C53 C 0.6849(3) 1.0364(7) 0.2755(4) 0.060(3) Uani 1 1 d . . .
C54 C 0.6598(3) 1.0841(8) 0.2767(5) 0.074(3) Uani 1 1 d . . .
C55 C 0.6512(3) 1.1779(10) 0.2601(5) 0.085(4) Uani 1 1 d . . .
C56 C 0.6679(3) 1.2279(9) 0.2404(5) 0.090(4) Uani 1 1 d . . .
C57 C 0.6942(3) 1.1882(8) 0.2411(4) 0.078(4) Uani 1 1 d . . .
C58 C 0.7015(3) 1.0929(8) 0.2576(4) 0.073(3) Uani 1 1 d . . .
C59 C 0.6861(2) 0.7630(7) 0.4805(4) 0.055(3) Uani 1 1 d . . .
C60 C 0.6640(2) 0.8266(8) 0.4797(4) 0.066(3) Uani 1 1 d . . .
C61 C 0.6607(3) 0.8424(10) 0.5256(6) 0.091(4) Uani 1 1 d . . .
C62 C 0.6800(4) 0.7921(12) 0.5722(5) 0.096(5) Uani 1 1 d . . .
C63 C 0.7031(3) 0.7296(12) 0.5784(5) 0.104(5) Uani 1 1 d . . .
C64 C 0.7049(3) 0.7193(8) 0.5299(4) 0.073(3) Uani 1 1 d . . .
C65 C 0.5696(3) 0.8574(8) 0.1427(4) 0.070(3) Uani 1 1 d . U .
C66 C 0.5421(3) 0.8350(10) 0.0977(5) 0.089(4) Uani 1 1 d . U .
C67 C 0.5313(4) 0.8785(12) 0.0474(6) 0.118(5) Uani 1 1 d . U .
C68 C 0.5535(5) 0.9441(13) 0.0467(5) 0.127(5) Uani 1 1 d . U .
C69 C 0.5813(4) 0.9674(10) 0.0875(6) 0.109(4) Uani 1 1 d . U .
C70 C 0.5903(3) 0.9231(8) 0.1379(4) 0.071(3) Uani 1 1 d . U .
C71 C 0.5602(3) 0.9801(8) 0.3764(4) 0.062(3) Uani 1 1 d . . .
C72 C 0.5314(3) 0.9857(7) 0.3775(4) 0.059(3) Uani 1 1 d . . .
C73 C 0.5212(3) 1.0725(10) 0.3890(4) 0.082(4) Uani 1 1 d . . .
C74 C 0.5386(3) 1.1514(10) 0.4016(5) 0.091(4) Uani 1 1 d . . .
C75 C 0.5659(3) 1.1511(10) 0.3987(6) 0.096(4) Uani 1 1 d . . .
C76 C 0.5768(4) 1.0639(10) 0.3889(5) 0.094(4) Uani 1 1 d . . .
C77 C 0.5711(2) 0.4864(6) 0.4282(4) 0.047(2) Uani 1 1 d . . .
C78 C 0.5437(2) 0.4873(8) 0.4339(4) 0.066(3) Uani 1 1 d . . .
C79 C 0.5406(3) 0.4290(10) 0.4716(5) 0.080(4) Uani 1 1 d . . .
C80 C 0.5655(3) 0.3728(9) 0.5047(4) 0.075(4) Uani 1 1 d . . .
C81 C 0.5920(4) 0.3671(10) 0.5021(5) 0.097(5) Uani 1 1 d . . .
C82 C 0.5944(3) 0.4219(8) 0.4626(4) 0.069(3) Uani 1 1 d . . .
C83 C 0.5466(2) 0.3587(8) 0.1754(4) 0.055(3) Uani 1 1 d . . .
C84 C 0.5529(3) 0.4239(9) 0.1451(5) 0.076(4) Uani 1 1 d . . .
C85 C 0.5645(3) 0.3928(13) 0.1105(5) 0.102(5) Uani 1 1 d . . .
C86 C 0.5707(4) 0.3008(13) 0.1070(6) 0.114(5) Uani 1 1 d . . .
C87 C 0.5639(3) 0.2353(10) 0.1367(6) 0.097(5) Uani 1 1 d . . .
C88 C 0.5527(2) 0.2652(8) 0.1702(4) 0.069(3) Uani 1 1 d . . .
C89 C 0.67346(19) 0.4118(6) 0.3576(3) 0.065(3) Uani 1 1 d . . .
H89A H 0.6869 0.4479 0.3902 0.098 Uiso 1 1 calc R U .
H89B H 0.6863 0.3657 0.3514 0.098 Uiso 1 1 calc R U .
H89C H 0.6573 0.3786 0.3619 0.098 Uiso 1 1 calc R U .
Cl1 Cl 0.48487(9) 0.6571(3) 0.28326(13) 0.1380(15) Uani 1 1 d . . .
C90 C 0.5000 0.7274(11) 0.2500 0.099(6) Uani 1 2 d S T P
H90A H 0.5169 0.7685 0.2765 0.119 Uiso 0.5 1 calc R U P
H90B H 0.4831 0.7685 0.2235 0.119 Uiso 0.5 1 calc R U P

loop_
_atom_site_aniso_label
_atom_site_aniso_U_11
_atom_site_aniso_U_22
_atom_site_aniso_U_33
_atom_site_aniso_U_23
_atom_site_aniso_U_13
_atom_site_aniso_U_12
Cu1 0.0639(9) 0.0537(9) 0.0532(8) 0.0016(7) 0.0333(7) 0.0070(8)
Ni1 0.0536(10) 0.0466(10) 0.0501(9) -0.0038(8) 0.0278(8) -0.0034(8)
F1 0.068(4) 0.115(6) 0.084(4) -0.007(4) 0.041(4) 0.000(4)
F2 0.088(5) 0.165(8) 0.116(6) 0.002(5) 0.034(5) 0.064(5)
F3 0.134(7) 0.130(7) 0.115(6) 0.032(5) 0.025(5) 0.065(6)
F4 0.134(6) 0.090(5) 0.085(5) 0.026(4) 0.039(4) -0.007(5)
F5 0.081(4) 0.095(5) 0.077(4) 0.010(4) 0.044(4) -0.007(4)
F6 0.081(4) 0.077(5) 0.077(4) -0.001(3) 0.045(3) -0.007(4)
F7 0.118(5) 0.118(6) 0.105(5) 0.013(4) 0.083(4) 0.017(5)
F8 0.118(5) 0.122(6) 0.077(4) -0.013(4) 0.053(4) 0.015(5)
F9 0.099(5) 0.098(5) 0.087(4) -0.048(4) 0.032(4) -0.017(4)
F10 0.073(4) 0.082(5) 0.082(4) -0.021(4) 0.036(3) -0.023(4)
F11 0.099(5) 0.097(6) 0.144(6) -0.012(5) 0.083(5) 0.005(4)
F12 0.104(6) 0.103(6) 0.173(7) -0.025(6) 0.057(5) 0.038(5)
F13 0.180(8) 0.067(5) 0.133(6) 0.016(5) 0.045(6) 0.019(6)
F14 0.184(8) 0.092(6) 0.113(5) 0.015(5) 0.082(5) -0.040(6)
F15 0.112(5) 0.064(4) 0.131(5) -0.010(4) 0.089(5) -0.017(4)
F16 0.073(4) 0.095(5) 0.085(4) -0.008(4) 0.033(4) 0.017(4)
F17 0.122(6) 0.158(8) 0.143(6) -0.066(6) 0.090(5) -0.008(6)
F18 0.206(8) 0.218(10) 0.102(5) -0.048(6) 0.117(6) -0.054(8)
F19 0.172(8) 0.177(8) 0.042(4) 0.015(5) 0.026(5) -0.041(7)
F20 0.086(5) 0.089(5) 0.083(4) 0.020(4) 0.018(4) 0.010(4)
F21 0.081(5) 0.133(7) 0.093(5) -0.028(5) 0.026(4) -0.005(5)
F22 0.195(9) 0.250(11) 0.063(5) -0.035(6) -0.021(6) 0.068(8)
F23 0.391(14) 0.171(9) 0.102(6) 0.048(6) 0.133(8) 0.069(10)
F24 0.302(12) 0.117(8) 0.207(9) 0.028(6) 0.195(9) -0.006(7)
F25 0.109(6) 0.126(7) 0.126(6) 0.008(5) 0.066(5) -0.013(5)
F26 0.078(4) 0.075(5) 0.103(5) -0.008(4) 0.049(4) -0.002(4)
F27 0.094(5) 0.119(6) 0.093(5) -0.027(4) 0.039(4) 0.024(5)
F28 0.140(7) 0.078(5) 0.141(6) -0.035(5) 0.041(5) 0.040(5)
F29 0.138(7) 0.066(5) 0.225(9) -0.046(6) 0.079(7) -0.018(5)
F30 0.136(7) 0.071(5) 0.152(6) -0.042(4) 0.094(6) -0.034(5)
F31 0.059(4) 0.122(6) 0.093(4) 0.024(4) 0.043(4) 0.022(4)
F32 0.108(5) 0.161(8) 0.104(5) 0.004(5) 0.074(5) -0.033(6)
F33 0.198(8) 0.100(6) 0.092(5) 0.009(4) 0.084(5) -0.047(6)
F34 0.162(7) 0.095(6) 0.115(6) 0.057(5) 0.056(5) 0.040(5)
F35 0.072(4) 0.104(6) 0.099(5) 0.014(4) 0.035(4) 0.015(4)
F36 0.112(6) 0.087(5) 0.136(6) 0.020(5) 0.071(5) 0.008(5)
F37 0.160(7) 0.200(10) 0.121(6) 0.050(6) 0.094(6) 0.022(7)
F38 0.233(9) 0.231(11) 0.166(7) -0.042(7) 0.168(7) -0.003(8)
F39 0.189(8) 0.123(7) 0.226(9) -0.041(7) 0.157(7) 0.008(7)
F40 0.146(6) 0.079(5) 0.134(6) 0.003(4) 0.095(5) -0.011(5)
N1 0.039(4) 0.048(5) 0.058(5) 0.001(4) 0.027(4) 0.003(4)
N2 0.063(5) 0.045(5) 0.056(5) -0.010(4) 0.037(4) -0.015(4)
N3 0.062(5) 0.059(6) 0.046(4) -0.010(4) 0.027(4) -0.008(5)
N4 0.041(4) 0.040(5) 0.049(4) -0.002(4) 0.021(4) -0.004(4)
N5 0.050(5) 0.054(5) 0.049(4) 0.002(4) 0.029(4) 0.003(4)
N6 0.060(5) 0.032(5) 0.053(5) 0.002(4) 0.023(4) 0.006(4)
N7 0.053(5) 0.052(5) 0.054(5) -0.002(4) 0.026(4) -0.002(4)
N8 0.053(5) 0.055(6) 0.074(5) 0.003(5) 0.041(5) -0.002(4)
O1 0.058(4) 0.062(5) 0.058(4) -0.010(4) 0.021(4) -0.003(4)
O2 0.069(5) 0.111(7) 0.090(5) -0.051(5) 0.051(4) -0.027(5)
O3 0.056(4) 0.041(4) 0.054(4) -0.001(3) 0.027(3) -0.002(3)
C1 0.055(6) 0.057(7) 0.047(6) 0.004(5) 0.025(5) 0.006(5)
C2 0.045(6) 0.055(7) 0.051(6) -0.006(5) 0.019(5) 0.000(5)
C3 0.056(7) 0.075(8) 0.061(7) 0.003(6) 0.022(6) 0.001(6)
C4 0.079(8) 0.041(6) 0.073(7) -0.012(5) 0.048(6) -0.010(6)
C5 0.067(7) 0.047(6) 0.049(6) -0.006(5) 0.031(5) -0.021(5)
C6 0.071(7) 0.048(6) 0.054(6) -0.002(5) 0.041(5) 0.005(6)
C7 0.067(7) 0.062(7) 0.060(6) -0.001(6) 0.048(6) -0.017(6)
C8 0.076(7) 0.050(7) 0.049(6) 0.014(5) 0.026(5) -0.007(6)
C9 0.097(9) 0.049(7) 0.076(7) -0.008(6) 0.061(7) -0.015(6)
C10 0.065(7) 0.054(7) 0.067(6) -0.002(6) 0.039(6) -0.007(6)
C11 0.082(7) 0.032(6) 0.046(5) 0.003(5) 0.031(5) 0.006(5)
C12 0.055(6) 0.058(7) 0.064(6) 0.008(6) 0.025(6) 0.017(6)
C13 0.101(9) 0.059(7) 0.058(6) -0.019(6) 0.046(6) -0.017(7)
C14 0.060(7) 0.068(8) 0.054(6) -0.010(6) 0.025(5) -0.014(6)
C15 0.063(7) 0.070(8) 0.046(6) -0.016(6) 0.027(5) -0.008(6)
C16 0.049(6) 0.062(7) 0.039(5) -0.008(5) 0.012(5) -0.013(5)
C17 0.047(6) 0.050(6) 0.046(5) 0.011(5) 0.023(5) 0.011(5)
C18 0.051(6) 0.060(7) 0.040(5) 0.002(5) 0.017(5) -0.005(5)
C19 0.036(5) 0.050(6) 0.051(5) 0.008(5) 0.024(4) 0.010(5)
C20 0.049(6) 0.040(6) 0.040(5) -0.009(4) 0.021(4) -0.004(5)
C21 0.040(5) 0.064(7) 0.041(5) -0.011(5) 0.025(4) -0.008(5)
C22 0.048(6) 0.059(7) 0.058(6) 0.002(5) 0.027(5) -0.002(5)
C23 0.068(7) 0.069(7) 0.043(5) -0.004(5) 0.033(5) 0.008(6)
C24 0.055(6) 0.053(7) 0.047(5) 0.001(5) 0.025(5) 0.000(5)
C25 0.063(7) 0.055(7) 0.045(5) 0.000(5) 0.025(5) 0.006(6)
C26 0.074(8) 0.067(8) 0.049(6) 0.007(6) 0.031(6) 0.000(6)
C27 0.097(9) 0.045(7) 0.072(7) 0.003(6) 0.050(7) 0.000(6)
C28 0.119(10) 0.070(8) 0.058(6) 0.011(6) 0.049(7) 0.013(8)
C29 0.087(8) 0.056(7) 0.063(7) -0.005(6) 0.043(6) 0.008(6)
C30 0.071(7) 0.046(6) 0.061(6) -0.006(5) 0.037(6) 0.006(6)
C31 0.066(7) 0.049(6) 0.049(5) -0.012(5) 0.033(5) 0.007(5)
C32 0.076(7) 0.055(7) 0.050(6) -0.015(5) 0.029(5) -0.002(6)
C33 0.051(6) 0.060(7) 0.054(6) 0.005(5) 0.033(5) 0.007(5)
C34 0.041(5) 0.066(7) 0.047(5) -0.006(5) 0.021(5) 0.009(5)
C35 0.056(6) 0.039(6) 0.055(6) -0.003(5) 0.029(5) -0.005(5)
C36 0.042(5) 0.042(6) 0.049(5) -0.001(5) 0.014(5) -0.007(5)
C37 0.062(6) 0.040(6) 0.055(6) -0.016(5) 0.039(5) -0.015(5)
C38 0.049(6) 0.046(6) 0.064(6) 0.002(5) 0.028(5) 0.001(5)
C39 0.052(6) 0.070(7) 0.049(5) -0.013(5) 0.032(5) -0.005(6)
C40 0.054(6) 0.080(8) 0.070(7) -0.022(6) 0.041(6) -0.005(6)
C41 0.052(6) 0.058(7) 0.043(6) 0.005(5) 0.008(5) 0.002(6)
C42 0.076(8) 0.081(9) 0.058(7) 0.005(6) 0.036(6) 0.015(7)
C43 0.057(7) 0.096(11) 0.091(9) 0.000(8) 0.021(7) 0.052(8)
C44 0.118(13) 0.098(12) 0.084(10) 0.010(8) 0.038(10) 0.028(10)
C45 0.084(9) 0.061(8) 0.056(7) -0.013(6) 0.028(7) -0.012(7)
C46 0.072(8) 0.054(8) 0.063(7) -0.014(6) 0.023(7) 0.010(6)
C47 0.089(8) 0.048(7) 0.057(6) -0.011(5) 0.043(6) -0.003(6)
C48 0.071(7) 0.059(7) 0.050(6) 0.000(5) 0.030(6) 0.008(6)
C49 0.068(8) 0.083(9) 0.062(7) 0.018(7) 0.038(6) 0.026(7)
C50 0.077(8) 0.095(10) 0.048(6) -0.026(6) 0.035(6) 0.005(7)
C51 0.057(7) 0.068(8) 0.072(7) -0.017(6) 0.031(6) 0.003(6)
C52 0.067(7) 0.058(7) 0.069(7) -0.003(6) 0.037(6) -0.002(6)
C53 0.072(8) 0.045(7) 0.054(6) -0.010(5) 0.023(6) -0.005(6)
C54 0.081(9) 0.047(7) 0.094(9) -0.011(7) 0.042(8) -0.008(7)
C55 0.094(10) 0.073(10) 0.077(8) -0.009(7) 0.034(8) 0.017(8)
C56 0.096(11) 0.052(9) 0.095(10) -0.003(8) 0.025(9) 0.006(8)
C57 0.122(12) 0.043(7) 0.060(7) -0.008(6) 0.039(8) -0.034(8)
C58 0.072(8) 0.058(8) 0.075(8) -0.003(6) 0.026(7) -0.006(7)
C59 0.063(7) 0.058(7) 0.040(5) -0.014(5) 0.021(5) -0.016(6)
C60 0.061(7) 0.073(9) 0.053(6) -0.023(6) 0.021(6) -0.012(6)
C61 0.081(9) 0.102(11) 0.098(10) -0.045(9) 0.050(8) -0.001(8)
C62 0.111(12) 0.124(14) 0.056(8) -0.027(9) 0.043(9) -0.052(11)
C63 0.104(12) 0.154(16) 0.057(8) -0.014(10) 0.043(9) -0.032(11)
C64 0.076(8) 0.061(8) 0.065(7) 0.005(7) 0.021(7) -0.020(7)
C65 0.096(8) 0.066(7) 0.054(6) -0.002(5) 0.042(6) 0.021(6)
C66 0.096(9) 0.107(10) 0.060(6) -0.013(7) 0.035(6) 0.032(7)
C67 0.138(11) 0.126(12) 0.067(7) 0.006(8) 0.033(7) 0.060(8)
C68 0.191(13) 0.132(12) 0.049(6) 0.008(8) 0.052(8) 0.063(9)
C69 0.179(12) 0.076(9) 0.104(8) 0.004(8) 0.094(8) 0.026(9)
C70 0.090(8) 0.061(7) 0.061(6) 0.009(6) 0.037(6) 0.020(6)
C71 0.070(8) 0.053(7) 0.063(7) 0.006(6) 0.032(6) 0.013(6)
C72 0.076(8) 0.048(7) 0.060(6) -0.001(6) 0.039(6) 0.000(6)
C73 0.080(9) 0.105(11) 0.052(7) 0.000(7) 0.026(7) 0.041(9)
C74 0.104(12) 0.066(9) 0.099(10) -0.015(8) 0.048(9) 0.021(9)
C75 0.104(11) 0.070(10) 0.128(11) -0.032(9) 0.069(10) -0.022(9)
C76 0.148(14) 0.072(9) 0.087(9) 0.000(8) 0.079(10) 0.016(10)
C77 0.052(6) 0.032(6) 0.054(6) -0.013(5) 0.024(5) -0.015(5)
C78 0.068(8) 0.069(8) 0.065(7) 0.004(6) 0.037(6) 0.005(6)
C79 0.079(9) 0.095(11) 0.065(8) -0.015(7) 0.036(7) -0.022(8)
C80 0.107(11) 0.068(9) 0.045(7) -0.005(6) 0.034(7) -0.032(9)
C81 0.127(13) 0.067(9) 0.084(9) 0.020(7) 0.042(10) 0.020(9)
C82 0.065(8) 0.069(8) 0.060(7) -0.011(6) 0.022(6) -0.008(7)
C83 0.056(6) 0.065(7) 0.043(5) -0.012(5) 0.024(5) 0.000(6)
C84 0.065(8) 0.063(8) 0.067(8) -0.007(7) 0.007(6) -0.011(7)
C85 0.113(12) 0.137(15) 0.071(9) 0.039(10) 0.057(8) 0.025(11)
C86 0.126(13) 0.123(15) 0.113(13) 0.009(12) 0.075(10) 0.019(13)
C87 0.113(11) 0.073(10) 0.129(12) -0.032(9) 0.078(10) 0.010(9)
C88 0.063(7) 0.062(8) 0.084(8) -0.023(7) 0.039(6) -0.010(6)
C89 0.063(7) 0.062(7) 0.073(7) 0.012(6) 0.036(6) 0.006(6)
Cl1 0.161(4) 0.143(4) 0.108(3) 0.025(3) 0.065(3) 0.025(3)
C90 0.095(14) 0.065(12) 0.123(15) 0.000 0.044(12) 0.000

loop_
_atom_type_symbol
_atom_type_description
_atom_type_scat_dispersion_real
_atom_type_scat_dispersion_imag
_atom_type_scat_source
C C 0.0181 0.0091 'International Tables Vol C Tables 4.2.6.8 and 6.1.1.4'
H H 0.0000 0.0000 'International Tables Vol C Tables 4.2.6.8 and 6.1.1.4'
N N 0.0311 0.0180 'International Tables Vol C Tables 4.2.6.8 and 6.1.1.4'
O O 0.0492 0.0322 'International Tables Vol C Tables 4.2.6.8 and 6.1.1.4'
F F 0.0727 0.0534 'International Tables Vol C Tables 4.2.6.8 and 6.1.1.4'
Cl Cl 0.3639 0.7018 'International Tables Vol C Tables 4.2.6.8 and 6.1.1.4'
Cu Cu -1.9646 0.5888 'International Tables Vol C Tables 4.2.6.8 and 6.1.1.4'
Ni Ni -3.0029 0.5091 'International Tables Vol C Tables 4.2.6.8 and 6.1.1.4'

loop_
_geom_angle_atom_site_label_1
_geom_angle_atom_site_label_2
_geom_angle_atom_site_label_3
_geom_angle
_geom_angle_site_symmetry_1
_geom_angle_site_symmetry_3
N5 Cu1 N7 173.4(3) . .
N5 Cu1 N6 93.0(3) . .
N7 Cu1 N6 92.7(3) . .
N3 Ni1 N1 161.3(3) . .
N3 Ni1 N2 92.1(3) . .
N1 Ni1 N2 91.5(3) . .
N3 Ni1 N4 90.0(3) . .
N1 Ni1 N4 95.1(3) . .
N2 Ni1 N4 152.6(3) . .
C2 N1 C5 106.9(8) . .
C2 N1 Ni1 125.5(6) . .
C5 N1 Ni1 127.3(6) . .
C10 N2 C7 107.7(8) . .
C10 N2 Ni1 127.8(7) . .
C7 N2 Ni1 121.9(6) . .
C12 N3 C15 107.1(8) . .
C12 N3 Ni1 127.8(7) . .
C15 N3 Ni1 123.6(7) . .
C17 N4 C20 106.8(7) . .
C17 N4 Ni1 126.7(6) . .
C20 N4 Ni1 119.0(5) . .
C21 N5 C24 108.1(8) . .
C21 N5 Cu1 127.0(6) . .
C24 N5 Cu1 123.9(6) . .
C29 N6 C26 108.1(8) . .
C29 N6 Cu1 126.5(7) . .
C26 N6 Cu1 125.3(7) . .
C31 N7 C34 108.0(8) . .
C31 N7 Cu1 121.9(7) . .
C34 N7 Cu1 128.2(6) . .
C36 N8 C39 111.4(8) . .
C36 N8 H8N 124.3 . .
C39 N8 H8N 124.3 . .
C20 O3 C89 114.9(6) . .
O1 C1 C2 126.1(9) . .
O1 C1 C41 117.0(8) . .
C2 C1 C41 116.7(9) . .
N1 C2 C3 110.3(8) . .
N1 C2 C1 121.8(9) . .
C3 C2 C1 126.4(9) . .
C4 C3 C2 106.1(9) . .
C4 C3 H3 126.9 . .
C2 C3 H3 126.9 . .
C3 C4 C5 108.5(9) . .
C3 C4 H4 125.7 . .
C5 C4 H4 125.7 . .
N1 C5 C4 108.1(8) . .
N1 C5 C6 120.3(9) . .
C4 C5 C6 130.7(9) . .
C7 C6 C5 123.3(9) . .
C7 C6 C47 120.6(9) . .
C5 C6 C47 116.0(9) . .
C6 C7 N2 126.9(9) . .
C6 C7 C8 127.9(9) . .
N2 C7 C8 105.2(8) . .
C9 C8 C7 110.7(9) . .
C9 C8 H8 124.6 . .
C7 C8 H8 124.6 . .
C8 C9 C10 105.1(9) . .
C8 C9 H9 127.4 . .
C10 C9 H9 127.4 . .
N2 C10 C11 123.6(9) . .
N2 C10 C9 111.2(9) . .
C11 C10 C9 125.2(9) . .
C12 C11 C10 120.7(9) . .
C12 C11 C53 119.8(9) . .
C10 C11 C53 119.3(8) . .
N3 C12 C11 124.3(10) . .
N3 C12 C13 109.3(9) . .
C11 C12 C13 126.2(10) . .
C14 C13 C12 107.1(9) . .
C14 C13 H13 126.5 . .
C12 C13 H13 126.5 . .
C13 C14 C15 107.2(9) . .
C13 C14 H14 126.4 . .
C15 C14 H14 126.4 . .
C16 C15 N3 125.6(10) . .
C16 C15 C14 124.4(9) . .
N3 C15 C14 108.9(9) . .
C15 C16 C17 118.5(9) . .
C15 C16 C59 120.7(9) . .
C17 C16 C59 117.5(9) . .
N4 C17 C16 123.3(9) . .
N4 C17 C18 111.8(8) . .
C16 C17 C18 123.1(9) . .
C19 C18 C17 109.7(8) . .
C19 C18 H18 125.1 . .
C17 C18 H18 125.1 . .
C18 C19 C37 134.2(9) . .
C18 C19 C20 107.0(8) . .
C37 C19 C20 118.6(7) . .
O3 C20 C21 106.2(7) . .
O3 C20 N4 114.0(7) . .
C21 C20 N4 107.0(7) . .
O3 C20 C19 115.1(7) . .
C21 C20 C19 109.9(7) . .
N4 C20 C19 104.4(6) . .
N5 C21 C22 110.9(8) . .
N5 C21 C20 117.4(7) . .
C22 C21 C20 131.5(9) . .
C23 C22 C21 107.0(9) . .
C23 C22 H22 126.5 . .
C21 C22 H22 126.5 . .
C22 C23 C24 108.1(8) . .
C22 C23 H23 125.9 . .
C24 C23 H23 125.9 . .
C25 C24 N5 124.7(9) . .
C25 C24 C23 129.4(9) . .
N5 C24 C23 105.7(8) . .
C24 C25 C26 123.8(9) . .
C24 C25 C65 118.8(9) . .
C26 C25 C65 117.3(9) . .
N6 C26 C25 124.7(10) . .
N6 C26 C27 107.8(9) . .
C25 C26 C27 127.3(9) . .
C28 C27 C26 108.0(9) . .
C28 C27 H27 126.0 . .
C26 C27 H27 126.0 . .
C27 C28 C29 106.1(10) . .
C27 C28 H28 127.0 . .
C29 C28 H28 127.0 . .
N6 C29 C30 122.9(10) . .
N6 C29 C28 109.9(9) . .
C30 C29 C28 126.8(10) . .
C31 C30 C29 124.9(9) . .
C31 C30 C71 120.3(9) . .
C29 C30 C71 114.8(9) . .
C30 C31 N7 124.7(9) . .
C30 C31 C32 126.9(9) . .
N7 C31 C32 108.0(8) . .
C33 C32 C31 108.3(9) . .
C33 C32 H32 125.8 . .
C31 C32 H32 125.8 . .
C32 C33 C34 108.2(8) . .
C32 C33 H33 125.9 . .
C34 C33 H33 125.9 . .
C35 C34 N7 126.8(9) . .
C35 C34 C33 125.7(10) . .
N7 C34 C33 107.1(8) . .
C34 C35 C36 123.8(9) . .
C34 C35 C77 119.5(9) . .
C36 C35 C77 116.5(8) . .
N8 C36 C37 107.0(8) . .
N8 C36 C35 123.1(8) . .
C37 C36 C35 129.8(8) . .
C38 C37 C36 105.5(8) . .
C38 C37 C19 125.4(8) . .
C36 C37 C19 128.9(8) . .
C39 C38 C37 110.6(9) . .
C39 C38 H38 124.7 . .
C37 C38 H38 124.7 . .
C38 C39 N8 105.5(8) . .
C38 C39 C40 127.8(9) . .
N8 C39 C40 125.3(8) . .
O2 C40 C39 124.1(9) . .
O2 C40 C83 121.3(9) . .
C39 C40 C83 114.6(8) . .
C42 C41 C46 114.1(10) . .
C42 C41 C1 124.0(10) . .
C46 C41 C1 121.4(10) . .
F1 C42 C41 117.3(10) . .
F1 C42 C43 118.9(11) . .
C41 C42 C43 123.8(12) . .
F2 C43 C44 122.0(12) . .
F2 C43 C42 118.3(14) . .
C44 C43 C42 119.7(12) . .
F3 C44 C45 122.1(15) . .
F3 C44 C43 118.6(14) . .
C45 C44 C43 119.3(14) . .
C44 C45 F4 118.6(13) . .
C44 C45 C46 120.5(13) . .
F4 C45 C46 120.9(12) . .
F5 C46 C41 120.6(10) . .
F5 C46 C45 116.7(11) . .
C41 C46 C45 122.6(11) . .
C52 C47 C48 116.3(9) . .
C52 C47 C6 124.0(10) . .
C48 C47 C6 119.7(9) . .
F6 C48 C47 121.4(9) . .
F6 C48 C49 116.2(10) . .
C47 C48 C49 122.4(10) . .
F7 C49 C50 122.5(10) . .
F7 C49 C48 118.9(11) . .
C50 C49 C48 118.5(11) . .
C51 C50 F8 121.6(11) . .
C51 C50 C49 120.0(10) . .
F8 C50 C49 118.4(11) . .
C50 C51 F9 119.1(10) . .
C50 C51 C52 121.3(11) . .
F9 C51 C52 119.6(10) . .
F10 C52 C47 120.7(10) . .
F10 C52 C51 117.7(10) . .
C47 C52 C51 121.5(11) . .
C58 C53 C54 113.7(10) . .
C58 C53 C11 125.2(11) . .
C54 C53 C11 121.1(11) . .
F11 C54 C55 115.5(12) . .
F11 C54 C53 120.2(11) . .
C55 C54 C53 124.2(13) . .
F12 C55 C56 119.6(13) . .
F12 C55 C54 121.6(14) . .
C56 C55 C54 118.7(14) . .
F13 C56 C57 119.7(15) . .
F13 C56 C55 119.5(14) . .
C57 C56 C55 120.7(13) . .
F14 C57 C56 122.9(12) . .
F14 C57 C58 119.1(14) . .
C56 C57 C58 118.0(13) . .
F15 C58 C53 117.1(11) . .
F15 C58 C57 118.3(12) . .
C53 C58 C57 124.6(12) . .
C60 C59 C64 114.9(10) . .
C60 C59 C16 122.4(10) . .
C64 C59 C16 122.7(11) . .
F16 C60 C59 119.0(10) . .
F16 C60 C61 119.2(11) . .
C59 C60 C61 121.8(11) . .
C62 C61 F17 125.0(13) . .
C62 C61 C60 118.4(12) . .
F17 C61 C60 116.6(13) . .
C63 C62 F18 120.9(14) . .
C63 C62 C61 125.2(14) . .
F18 C62 C61 113.9(15) . .
F19 C63 C62 123.0(14) . .
F19 C63 C64 124.8(15) . .
C62 C63 C64 112.2(14) . .
F20 C64 C59 118.7(11) . .
F20 C64 C63 113.8(12) . .
C59 C64 C63 127.5(13) . .
C66 C65 C70 118.3(12) . .
C66 C65 C25 124.4(12) . .
C70 C65 C25 117.2(10) . .
C65 C66 F21 118.4(12) . .
C65 C66 C67 124.1(15) . .
F21 C66 C67 117.3(14) . .
F22 C67 C66 123.0(18) . .
F22 C67 C68 123.7(16) . .
C66 C67 C68 113.2(15) . .
C69 C68 F23 115.8(19) . .
C69 C68 C67 126.9(16) . .
F23 C68 C67 117.2(16) . .
C68 C69 F24 125.4(16) . .
C68 C69 C70 116.9(16) . .
F24 C69 C70 117.7(15) . .
F25 C70 C65 121.7(11) . .
F25 C70 C69 117.8(13) . .
C65 C70 C69 120.3(13) . .
C76 C71 C72 113.9(11) . .
C76 C71 C30 124.9(11) . .
C72 C71 C30 120.8(11) . .
F26 C72 C73 118.4(11) . .
F26 C72 C71 120.6(10) . .
C73 C72 C71 121.0(11) . .
C74 C73 F27 120.5(12) . .
C74 C73 C72 122.2(13) . .
F27 C73 C72 117.2(13) . .
C73 C74 F28 120.7(14) . .
C73 C74 C75 119.0(13) . .
F28 C74 C75 119.9(14) . .
F29 C75 C74 122.4(14) . .
F29 C75 C76 118.4(13) . .
C74 C75 C76 118.8(14) . .
C71 C76 F30 118.6(12) . .
C71 C76 C75 124.5(14) . .
F30 C76 C75 116.7(13) . .
C82 C77 C78 113.7(10) . .
C82 C77 C35 121.8(9) . .
C78 C77 C35 124.4(10) . .
F31 C78 C79 120.0(11) . .
F31 C78 C77 117.4(10) . .
C79 C78 C77 122.6(11) . .
C80 C79 F32 124.3(13) . .
C80 C79 C78 118.1(12) . .
F32 C79 C78 117.6(12) . .
C81 C80 C79 123.4(13) . .
C81 C80 F33 121.3(14) . .
C79 C80 F33 115.2(13) . .
C80 C81 F34 119.8(14) . .
C80 C81 C82 118.2(13) . .
F34 C81 C82 121.9(14) . .
F35 C82 C77 118.0(11) . .
F35 C82 C81 118.2(12) . .
C77 C82 C81 123.8(12) . .
C88 C83 C84 115.8(11) . .
C88 C83 C40 120.0(11) . .
C84 C83 C40 124.1(11) . .
F36 C84 C83 118.7(12) . .
F36 C84 C85 120.7(13) . .
C83 C84 C85 120.7(12) . .
C86 C85 F37 121.5(15) . .
C86 C85 C84 121.9(15) . .
F37 C85 C84 116.5(15) . .
F38 C86 C85 120.3(17) . .
F38 C86 C87 122.3(16) . .
C85 C86 C87 117.4(16) . .
F39 C87 C88 122.8(15) . .
F39 C87 C86 116.3(14) . .
C88 C87 C86 120.7(14) . .
C83 C88 C87 123.4(13) . .
C83 C88 F40 119.2(10) . .
C87 C88 F40 117.3(12) . .
O3 C89 H89A 109.5 . .
O3 C89 H89B 109.5 . .
H89A C89 H89B 109.5 . .
O3 C89 H89C 109.5 . .
H89A C89 H89C 109.5 . .
H89B C89 H89C 109.5 . .
Cl1 C90 Cl1 111.7(9) . 2_655
Cl1 C90 H90A 109.3 . .
Cl1 C90 H90A 109.3 2_655 .
Cl1 C90 H90B 109.3 . .
Cl1 C90 H90B 109.3 2_655 .
H90A C90 H90B 108.0 . .

loop_
_geom_bond_atom_site_label_1
_geom_bond_atom_site_label_2
_geom_bond_distance
_geom_bond_site_symmetry_2
Cu1 N5 1.907(7) .
Cu1 N7 1.921(7) .
Cu1 N6 1.924(7) .
Ni1 N3 1.860(7) .
Ni1 N1 1.877(7) .
Ni1 N2 1.885(7) .
Ni1 N4 1.923(7) .
F1 C42 1.357(11) .
F2 C43 1.328(12) .
F3 C44 1.324(13) .
F4 C45 1.343(12) .
F5 C46 1.345(11) .
F6 C48 1.347(10) .
F7 C49 1.349(11) .
F8 C50 1.356(9) .
F9 C51 1.367(10) .
F10 C52 1.340(10) .
F11 C54 1.361(12) .
F12 C55 1.348(13) .
F13 C56 1.335(13) .
F14 C57 1.335(12) .
F15 C58 1.340(11) .
F16 C60 1.349(10) .
F17 C61 1.374(12) .
F18 C62 1.351(13) .
F19 C63 1.276(14) .
F20 C64 1.354(12) .
F21 C66 1.346(13) .
F22 C67 1.278(14) .
F23 C68 1.368(14) .
F24 C69 1.345(15) .
F25 C70 1.325(11) .
F26 C72 1.345(10) .
F27 C73 1.383(12) .
F28 C74 1.336(12) .
F29 C75 1.333(13) .
F30 C76 1.362(13) .
F31 C78 1.348(10) .
F32 C79 1.344(12) .
F33 C80 1.355(11) .
F34 C81 1.323(13) .
F35 C82 1.351(11) .
F36 C84 1.347(12) .
F37 C85 1.360(14) .
F38 C86 1.316(15) .
F39 C87 1.336(13) .
F40 C88 1.356(11) .
N1 C2 1.377(10) .
N1 C5 1.387(10) .
N2 C10 1.356(11) .
N2 C7 1.415(10) .
N3 C12 1.370(11) .
N3 C15 1.372(10) .
N4 C17 1.323(9) .
N4 C20 1.514(9) .
N5 C21 1.339(10) .
N5 C24 1.403(10) .
N6 C29 1.339(11) .
N6 C26 1.379(10) .
N7 C31 1.382(10) .
N7 C34 1.395(11) .
N8 C36 1.359(9) .
N8 C39 1.389(9) .
N8 H8N 0.8600 .
O1 C1 1.236(10) .
O2 C40 1.201(9) .
O3 C20 1.392(9) .
O3 C89 1.446(8) .
C1 C2 1.416(10) .
C1 C41 1.518(12) .
C2 C3 1.403(12) .
C3 C4 1.383(11) .
C3 H3 0.9300 .
C4 C5 1.411(12) .
C4 H4 0.9300 .
C5 C6 1.436(11) .
C6 C7 1.338(12) .
C6 C47 1.493(11) .
C7 C8 1.466(11) .
C8 C9 1.341(11) .
C8 H8 0.9300 .
C9 C10 1.448(11) .
C9 H9 0.9300 .
C10 C11 1.430(11) .
C11 C12 1.385(11) .
C11 C53 1.458(12) .
C12 C13 1.460(11) .
C13 C14 1.344(11) .
C13 H13 0.9300 .
C14 C15 1.464(12) .
C14 H14 0.9300 .
C15 C16 1.358(12) .
C16 C17 1.441(11) .
C16 C59 1.490(11) .
C17 C18 1.459(11) .
C18 C19 1.337(10) .
C18 H18 0.9300 .
C19 C37 1.432(10) .
C19 C20 1.528(10) .
C20 C21 1.511(10) .
C21 C22 1.394(10) .
C22 C23 1.363(11) .
C22 H22 0.9300 .
C23 C24 1.446(11) .
C23 H23 0.9300 .
C24 C25 1.384(11) .
C25 C26 1.396(12) .
C25 C65 1.514(12) .
C26 C27 1.450(12) .
C27 C28 1.348(12) .
C27 H27 0.9300 .
C28 C29 1.455(12) .
C28 H28 0.9300 .
C29 C30 1.415(12) .
C30 C31 1.368(12) .
C30 C71 1.473(12) .
C31 C32 1.454(11) .
C32 C33 1.331(11) .
C32 H32 0.9300 .
C33 C34 1.464(10) .
C33 H33 0.9300 .
C34 C35 1.359(12) .
C35 C36 1.458(11) .
C35 C77 1.488(11) .
C36 C37 1.427(11) .
C37 C38 1.402(10) .
C38 C39 1.377(10) .
C38 H38 0.9300 .
C39 C40 1.438(11) .
C40 C83 1.490(11) .
C41 C42 1.375(13) .
C41 C46 1.390(13) .
C42 C43 1.380(13) .
C43 C44 1.368(17) .
C44 C45 1.338(16) .
C45 C46 1.394(13) .
C47 C52 1.364(12) .
C47 C48 1.391(12) .
C48 C49 1.392(12) .
C49 C50 1.363(13) .
C50 C51 1.346(13) .
C51 C52 1.374(12) .
C53 C58 1.375(14) .
C53 C54 1.388(13) .
C54 C55 1.376(15) .
C55 C56 1.365(17) .
C56 C57 1.364(16) .
C57 C58 1.389(14) .
C59 C60 1.368(12) .
C59 C64 1.368(12) .
C60 C61 1.390(13) .
C61 C62 1.363(16) .
C62 C63 1.349(18) .
C63 C64 1.413(15) .
C65 C66 1.336(13) .
C65 C70 1.399(14) .
C66 C67 1.380(16) .
C67 C68 1.41(2) .
C68 C69 1.295(19) .
C69 C70 1.402(15) .
C71 C76 1.353(15) .
C71 C72 1.397(13) .
C72 C73 1.395(14) .
C73 C74 1.315(16) .
C74 C75 1.349(16) .
C75 C76 1.397(15) .
C77 C82 1.383(12) .
C77 C78 1.401(12) .
C78 C79 1.396(13) .
C79 C80 1.341(15) .
C80 C81 1.312(16) .
C81 C82 1.393(15) .
C83 C88 1.354(13) .
C83 C84 1.374(14) .
C84 C85 1.404(16) .
C85 C86 1.325(18) .
C86 C87 1.378(18) .
C87 C88 1.354(14) .
C89 H89A 0.9600 .
C89 H89B 0.9600 .
C89 H89C 0.9600 .
Cl1 C90 1.737(9) .
C90 Cl1 1.737(8) 2_655
C90 H90A 0.9700 .
C90 H90B 0.9700 .

loop_
_geom_torsion_atom_site_label_1
_geom_torsion_atom_site_label_2
_geom_torsion_atom_site_label_3
_geom_torsion_atom_site_label_4
_geom_torsion
N3 Ni1 N1 C2 56.0(14)
N2 Ni1 N1 C2 157.1(7)
N4 Ni1 N1 C2 -49.4(7)
N3 Ni1 N1 C5 -131.5(10)
N2 Ni1 N1 C5 -30.4(8)
N4 Ni1 N1 C5 123.0(7)
N3 Ni1 N2 C10 -9.3(9)
N1 Ni1 N2 C10 -171.0(8)
N4 Ni1 N2 C10 84.7(11)
N3 Ni1 N2 C7 -168.8(7)
N1 Ni1 N2 C7 29.5(7)
N4 Ni1 N2 C7 -74.8(10)
N1 Ni1 N3 C12 91.9(13)
N2 Ni1 N3 C12 -9.1(9)
N4 Ni1 N3 C12 -161.8(9)
N1 Ni1 N3 C15 -72.5(14)
N2 Ni1 N3 C15 -173.5(8)
N4 Ni1 N3 C15 33.8(8)
C5 N1 C2 C3 -2.7(11)
Ni1 N1 C2 C3 171.1(6)
C5 N1 C2 C1 164.4(9)
Ni1 N1 C2 C1 -21.9(13)
O1 C1 C2 N1 4.1(17)
C41 C1 C2 N1 -170.6(8)
O1 C1 C2 C3 168.9(10)
C41 C1 C2 C3 -5.8(16)
N1 C2 C3 C4 1.1(12)
C1 C2 C3 C4 -165.2(9)
C2 C3 C4 C5 0.8(12)
C2 N1 C5 C4 3.1(10)
Ni1 N1 C5 C4 -170.5(6)
C2 N1 C5 C6 -167.2(9)
Ni1 N1 C5 C6 19.3(13)
C3 C4 C5 N1 -2.5(11)
C3 C4 C5 C6 166.4(10)
N1 C5 C6 C7 1.9(16)
C4 C5 C6 C7 -165.9(10)
N1 C5 C6 C47 177.8(8)
C4 C5 C6 C47 10.1(16)
C5 C6 C7 N2 -0.4(17)
C47 C6 C7 N2 -176.2(9)
C5 C6 C7 C8 177.4(9)
C47 C6 C7 C8 1.6(17)
C10 N2 C7 C6 176.2(10)
Ni1 N2 C7 C6 -20.6(14)
C10 N2 C7 C8 -2.0(11)
Ni1 N2 C7 C8 161.1(6)
C6 C7 C8 C9 -176.1(10)
N2 C7 C8 C9 2.1(12)
C7 C8 C9 C10 -1.3(12)
C7 N2 C10 C11 179.2(9)
Ni1 N2 C10 C11 17.4(15)
C7 N2 C10 C9 1.3(12)
Ni1 N2 C10 C9 -160.5(6)
C8 C9 C10 N2 0.0(12)
C8 C9 C10 C11 -177.9(10)
N2 C10 C11 C12 -5.9(17)
C9 C10 C11 C12 171.8(9)
N2 C10 C11 C53 -180.0(10)
C9 C10 C11 C53 -2.4(17)
C15 N3 C12 C11 -172.4(10)
Ni1 N3 C12 C11 21.2(15)
C15 N3 C12 C13 3.4(12)
Ni1 N3 C12 C13 -163.0(6)
C10 C11 C12 N3 -13.5(17)
C53 C11 C12 N3 160.6(10)
C10 C11 C12 C13 171.4(10)
C53 C11 C12 C13 -14.6(18)
N3 C12 C13 C14 0.3(13)
C11 C12 C13 C14 176.1(10)
C12 C13 C14 C15 -3.7(12)
C12 N3 C15 C16 163.3(10)
Ni1 N3 C15 C16 -29.6(14)
C12 N3 C15 C14 -5.7(11)
Ni1 N3 C15 C14 161.5(6)
C13 C14 C15 C16 -163.2(10)
C13 C14 C15 N3 6.0(12)
N3 C15 C16 C17 -5.5(16)
C14 C15 C16 C17 161.8(9)
N3 C15 C16 C59 -164.6(9)
C14 C15 C16 C59 2.7(16)
C20 N4 C17 C16 -160.7(8)
Ni1 N4 C17 C16 -12.0(12)
C20 N4 C17 C18 4.4(10)
Ni1 N4 C17 C18 153.1(6)
C15 C16 C17 N4 26.9(14)
C59 C16 C17 N4 -173.3(8)
C15 C16 C17 C18 -136.6(10)
C59 C16 C17 C18 23.2(13)
N4 C17 C18 C19 -5.2(11)
C16 C17 C18 C19 159.9(8)
C17 C18 C19 C37 -172.0(9)
C17 C18 C19 C20 3.4(10)
C89 O3 C20 C21 -171.4(7)
C89 O3 C20 N4 71.0(9)
C89 O3 C20 C19 -49.7(10)
C17 N4 C20 O3 -128.6(8)
Ni1 N4 C20 O3 79.8(8)
C17 N4 C20 C21 114.3(8)
Ni1 N4 C20 C21 -37.3(8)
C17 N4 C20 C19 -2.2(9)
Ni1 N4 C20 C19 -153.8(5)
C18 C19 C20 O3 124.9(8)
C37 C19 C20 O3 -58.8(10)
C18 C19 C20 C21 -115.4(8)
C37 C19 C20 C21 60.9(11)
C18 C19 C20 N4 -0.9(9)
C37 C19 C20 N4 175.4(7)
C24 N5 C21 C22 -3.9(10)
Cu1 N5 C21 C22 165.1(6)
C24 N5 C21 C20 172.0(7)
Cu1 N5 C21 C20 -19.0(12)
O3 C20 C21 N5 159.4(7)
N4 C20 C21 N5 -78.4(9)
C19 C20 C21 N5 34.4(11)
O3 C20 C21 C22 -25.7(13)
N4 C20 C21 C22 96.5(11)
C19 C20 C21 C22 -150.7(9)
N5 C21 C22 C23 2.3(11)
C20 C21 C22 C23 -172.9(9)
C21 C22 C23 C24 0.3(11)
C21 N5 C24 C25 -170.9(9)
Cu1 N5 C24 C25 19.6(13)
C21 N5 C24 C23 3.9(10)
Cu1 N5 C24 C23 -165.5(6)
C22 C23 C24 C25 171.9(9)
C22 C23 C24 N5 -2.6(10)
N5 C24 C25 C26 -2.3(16)
C23 C24 C25 C26 -175.9(9)
N5 C24 C25 C65 177.5(9)
C23 C24 C25 C65 4.0(16)
C29 N6 C26 C25 175.7(10)
Cu1 N6 C26 C25 -7.2(15)
C29 N6 C26 C27 1.3(12)
Cu1 N6 C26 C27 178.4(6)
C24 C25 C26 N6 -4.3(17)
C65 C25 C26 N6 175.9(9)
C24 C25 C26 C27 169.0(10)
C65 C25 C26 C27 -10.8(17)
N6 C26 C27 C28 -2.3(13)
C25 C26 C27 C28 -176.5(10)
C26 C27 C28 C29 2.3(13)
C26 N6 C29 C30 173.9(10)
Cu1 N6 C29 C30 -3.2(15)
C26 N6 C29 C28 0.1(12)
Cu1 N6 C29 C28 -177.0(6)
C27 C28 C29 N6 -1.6(13)
C27 C28 C29 C30 -175.0(10)
N6 C29 C30 C31 -8.0(18)
C28 C29 C30 C31 164.6(11)
N6 C29 C30 C71 174.5(9)
C28 C29 C30 C71 -12.9(17)
C29 C30 C31 N7 -4.2(18)
C71 C30 C31 N7 173.2(9)
C29 C30 C31 C32 -176.8(10)
C71 C30 C31 C32 0.6(17)
C34 N7 C31 C30 -168.9(10)
Cu1 N7 C31 C30 25.4(14)
C34 N7 C31 C32 5.0(10)
Cu1 N7 C31 C32 -160.7(6)
C30 C31 C32 C33 171.6(10)
N7 C31 C32 C33 -2.0(11)
C31 C32 C33 C34 -1.6(11)
C31 N7 C34 C35 167.4(10)
Cu1 N7 C34 C35 -28.1(14)
C31 N7 C34 C33 -5.9(10)
Cu1 N7 C34 C33 158.6(6)
C32 C33 C34 C35 -168.7(9)
C32 C33 C34 N7 4.7(11)
N7 C34 C35 C36 3.9(16)
C33 C34 C35 C36 175.9(8)
N7 C34 C35 C77 -171.5(8)
C33 C34 C35 C77 0.5(15)
C39 N8 C36 C37 -0.3(11)
C39 N8 C36 C35 177.4(8)
C34 C35 C36 N8 -117.3(11)
C77 C35 C36 N8 58.2(12)
C34 C35 C36 C37 59.9(15)
C77 C35 C36 C37 -124.5(11)
N8 C36 C37 C38 0.2(10)
C35 C36 C37 C38 -177.4(9)
N8 C36 C37 C19 175.0(9)
C35 C36 C37 C19 -2.6(17)
C18 C19 C37 C38 178.7(10)
C20 C19 C37 C38 3.6(14)
C18 C19 C37 C36 4.9(18)
C20 C19 C37 C36 -170.2(9)
C36 C37 C38 C39 0.0(11)
C19 C37 C38 C39 -175.0(9)
C37 C38 C39 N8 -0.2(11)
C37 C38 C39 C40 166.6(10)
C36 N8 C39 C38 0.4(11)
C36 N8 C39 C40 -166.9(9)
C38 C39 C40 O2 -164.5(11)
N8 C39 C40 O2 -0.1(19)
C38 C39 C40 C83 14.8(17)
N8 C39 C40 C83 179.2(9)
O1 C1 C41 C42 -105.5(13)
C2 C1 C41 C42 69.7(14)
O1 C1 C41 C46 65.7(13)
C2 C1 C41 C46 -119.1(11)
C46 C41 C42 F1 -179.4(9)
C1 C41 C42 F1 -7.6(17)
C46 C41 C42 C43 2.2(17)
C1 C41 C42 C43 174.0(10)
F1 C42 C43 F2 1.7(18)
C41 C42 C43 F2 -179.9(11)
F1 C42 C43 C44 179.4(12)
C41 C42 C43 C44 -2(2)
F2 C43 C44 F3 0(2)
C42 C43 C44 F3 -178.1(11)
F2 C43 C44 C45 178.3(12)
C42 C43 C44 C45 1(2)
F3 C44 C45 F4 -1(2)
C43 C44 C45 F4 -179.5(11)
F3 C44 C45 C46 179.4(10)
C43 C44 C45 C46 1(2)
C42 C41 C46 F5 177.2(9)
C1 C41 C46 F5 5.1(15)
C42 C41 C46 C45 -0.8(16)
C1 C41 C46 C45 -172.9(9)
C44 C45 C46 F5 -178.6(11)
F4 C45 C46 F5 1.5(15)
C44 C45 C46 C41 -0.5(18)
F4 C45 C46 C41 179.6(9)
C7 C6 C47 C52 -118.1(12)
C5 C6 C47 C52 65.8(14)
C7 C6 C47 C48 60.0(14)
C5 C6 C47 C48 -116.1(11)
C52 C47 C48 F6 -179.9(9)
C6 C47 C48 F6 1.9(15)
C52 C47 C48 C49 -0.9(16)
C6 C47 C48 C49 -179.1(9)
F6 C48 C49 F7 1.4(14)
C47 C48 C49 F7 -177.6(9)
F6 C48 C49 C50 179.4(9)
C47 C48 C49 C50 0.4(16)
F7 C49 C50 C51 178.5(10)
C48 C49 C50 C51 0.5(17)
F7 C49 C50 F8 -3.5(17)
C48 C49 C50 F8 178.5(9)
F8 C50 C51 F9 0.9(17)
C49 C50 C51 F9 178.8(9)
F8 C50 C51 C52 -178.8(9)
C49 C50 C51 C52 -0.9(18)
C48 C47 C52 F10 -177.9(9)
C6 C47 C52 F10 0.2(17)
C48 C47 C52 C51 0.6(16)
C6 C47 C52 C51 178.7(10)
C50 C51 C52 F10 178.8(10)
F9 C51 C52 F10 -0.8(16)
C50 C51 C52 C47 0.3(18)
F9 C51 C52 C47 -179.4(9)
C12 C11 C53 C58 125.1(12)
C10 C11 C53 C58 -60.7(15)
C12 C11 C53 C54 -54.8(15)
C10 C11 C53 C54 119.3(12)
C58 C53 C54 F11 178.0(10)
C11 C53 C54 F11 -2.0(17)
C58 C53 C54 C55 2.2(18)
C11 C53 C54 C55 -177.8(10)
F11 C54 C55 F12 0.8(18)
C53 C54 C55 F12 176.8(10)
F11 C54 C55 C56 -175.3(11)
C53 C54 C55 C56 1(2)
F12 C55 C56 F13 3(2)
C54 C55 C56 F13 178.8(11)
F12 C55 C56 C57 179.0(11)
C54 C55 C56 C57 -5(2)
F13 C56 C57 F14 0(2)
C55 C56 C57 F14 -176.6(11)
F13 C56 C57 C58 -178.0(10)
C55 C56 C57 C58 6(2)
C54 C53 C58 F15 177.4(9)
C11 C53 C58 F15 -2.6(17)
C54 C53 C58 C57 -1.2(17)
C11 C53 C58 C57 178.8(10)
F14 C57 C58 F15 0.9(17)
C56 C57 C58 F15 178.8(11)
F14 C57 C58 C53 179.6(10)
C56 C57 C58 C53 -2.6(19)
C15 C16 C59 C60 61.3(14)
C17 C16 C59 C60 -98.0(12)
C15 C16 C59 C64 -117.5(12)
C17 C16 C59 C64 83.2(12)
C64 C59 C60 F16 179.5(9)
C16 C59 C60 F16 0.6(16)
C64 C59 C60 C61 -1.8(16)
C16 C59 C60 C61 179.3(10)
F16 C60 C61 C62 178.2(11)
C59 C60 C61 C62 -0.5(19)
F16 C60 C61 F17 -0.5(17)
C59 C60 C61 F17 -179.2(9)
F17 C61 C62 C63 -179.0(13)
C60 C61 C62 C63 2(2)
F17 C61 C62 F18 -2(2)
C60 C61 C62 F18 179.6(10)
F18 C62 C63 F19 1(2)
C61 C62 C63 F19 177.5(13)
F18 C62 C63 C64 -178.5(10)
C61 C62 C63 C64 -2(2)
C60 C59 C64 F20 -179.6(9)
C16 C59 C64 F20 -0.7(15)
C60 C59 C64 C63 2.8(18)
C16 C59 C64 C63 -178.3(11)
F19 C63 C64 F20 2(2)
C62 C63 C64 F20 -178.9(11)
F19 C63 C64 C59 179.8(12)
C62 C63 C64 C59 -1(2)
C24 C25 C65 C66 88.8(14)
C26 C25 C65 C66 -91.4(13)
C24 C25 C65 C70 -90.6(12)
C26 C25 C65 C70 89.2(13)
C70 C65 C66 F21 178.5(10)
C25 C65 C66 F21 -0.9(18)
C70 C65 C66 C67 -5.7(19)
C25 C65 C66 C67 174.9(12)
C65 C66 C67 F22 -178.4(12)
F21 C66 C67 F22 -3(2)
C65 C66 C67 C68 5(2)
F21 C66 C67 C68 -179.1(12)
F22 C67 C68 C69 -178.4(14)
C66 C67 C68 C69 -2(3)
F22 C67 C68 F23 3(3)
C66 C67 C68 F23 179.1(11)
F23 C68 C69 F24 -1(2)
C67 C68 C69 F24 -179.7(14)
F23 C68 C69 C70 178.7(11)
C67 C68 C69 C70 0(3)
C66 C65 C70 F25 178.1(10)
C25 C65 C70 F25 -2.5(16)
C66 C65 C70 C69 3.0(17)
C25 C65 C70 C69 -177.5(10)
C68 C69 C70 F25 -175.4(13)
F24 C69 C70 F25 4.0(18)
C68 C69 C70 C65 0(2)
F24 C69 C70 C65 179.2(10)
C31 C30 C71 C76 122.0(13)
C29 C30 C71 C76 -60.3(16)
C31 C30 C71 C72 -66.3(15)
C29 C30 C71 C72 111.3(12)
C76 C71 C72 F26 178.8(10)
C30 C71 C72 F26 6.3(16)
C76 C71 C72 C73 1.8(17)
C30 C71 C72 C73 -170.7(9)
F26 C72 C73 C74 180.0(11)
C71 C72 C73 C74 -3.0(19)
F26 C72 C73 F27 4.3(15)
C71 C72 C73 F27 -178.7(9)
F27 C73 C74 F28 -6(2)
C72 C73 C74 F28 178.7(10)
F27 C73 C74 C75 -178.6(12)
C72 C73 C74 C75 6(2)
C73 C74 C75 F29 178.7(12)
F28 C74 C75 F29 6(2)
C73 C74 C75 C76 -8(2)
F28 C74 C75 C76 179.5(11)
C72 C71 C76 F30 -179.8(10)
C30 C71 C76 F30 -7.6(19)
C72 C71 C76 C75 -4.0(19)
C30 C71 C76 C75 168.2(12)
F29 C75 C76 C71 -179.0(12)
C74 C75 C76 C71 7(2)
F29 C75 C76 F30 -3(2)
C74 C75 C76 F30 -177.1(13)
C34 C35 C77 C82 -113.0(11)
C36 C35 C77 C82 71.3(12)
C34 C35 C77 C78 63.2(14)
C36 C35 C77 C78 -112.5(11)
C82 C77 C78 F31 -179.8(8)
C35 C77 C78 F31 3.7(15)
C82 C77 C78 C79 0.7(16)
C35 C77 C78 C79 -175.8(9)
F31 C78 C79 C80 -176.9(10)
C77 C78 C79 C80 2.5(18)
F31 C78 C79 F32 2.0(17)
C77 C78 C79 F32 -178.6(10)
F32 C79 C80 C81 178.4(13)
C78 C79 C80 C81 -3(2)
F32 C79 C80 F33 2.1(18)
C78 C79 C80 F33 -179.1(10)
C79 C80 C81 F34 -176.9(11)
F33 C80 C81 F34 -1(2)
C79 C80 C81 C82 0(2)
F33 C80 C81 C82 175.9(9)
C78 C77 C82 F35 179.8(9)
C35 C77 C82 F35 -3.6(14)
C78 C77 C82 C81 -4.0(16)
C35 C77 C82 C81 172.6(10)
C80 C81 C82 F35 -179.9(11)
F34 C81 C82 F35 -3.4(19)
C80 C81 C82 C77 4(2)
F34 C81 C82 C77 -179.5(10)
O2 C40 C83 C88 -79.0(15)
C39 C40 C83 C88 101.6(12)
O2 C40 C83 C84 101.4(14)
C39 C40 C83 C84 -77.9(13)
C88 C83 C84 F36 -178.2(9)
C40 C83 C84 F36 1.3(16)
C88 C83 C84 C85 0.9(16)
C40 C83 C84 C85 -179.5(10)
F36 C84 C85 C86 177.2(14)
C83 C84 C85 C86 -2(2)
F36 C84 C85 F37 0.9(19)
C83 C84 C85 F37 -178.2(10)
F37 C85 C86 F38 -2(3)
C84 C85 C86 F38 -178.0(12)
F37 C85 C86 C87 179.1(13)
C84 C85 C86 C87 3(3)
F38 C86 C87 F39 2(2)
C85 C86 C87 F39 -178.6(14)
F38 C86 C87 C88 177.9(13)
C85 C86 C87 C88 -3(3)
C84 C83 C88 C87 -1.2(18)
C40 C83 C88 C87 179.2(11)
C84 C83 C88 F40 178.6(9)
C40 C83 C88 F40 -1.0(16)
F39 C87 C88 C83 177.5(11)
C86 C87 C88 C83 2(2)
F39 C87 C88 F40 -2(2)
C86 C87 C88 F40 -177.4(13)
